data_1536180
loop_
_publ_author_name
'Joergens, S.'
'Mewis, A.'
'Hoffmann, R.D.'
'Mosel, B.D.'
'Poettgen, R.'

_publ_section_title
;
 Neue Hexachalkogeno-hypodiphosphate der Erdalkalimetalle und des
 Europiums
;
_journal_name_full 'Zeitschrift fuer Anorganische und Allgemeine Chemie'
_journal_page_first 429
_journal_page_last 433
_journal_volume 629
_journal_year 2003
_chemical_formula_sum 'Ba2 P2 S6'
_chemical_name_systematic 'Ba2 (P2 S6)'
_space_group_IT_number 14
_symmetry_space_group_name_Hall '-P 2yn'
_symmetry_space_group_name_H-M 'P 1 21/n 1'
_cell_angle_alpha 90
_cell_angle_beta 91.17
_cell_angle_gamma 90
_cell_formula_units_Z 2
_cell_length_a 9.966
_cell_length_b 7.58
_cell_length_c 6.737
_cell_volume 508.822
_citation_journal_id_ASTM ZAACAB
_cod_data_source_file Joergens_ZAACAB_2003_817.cif
_cod_data_source_block Ba2P2S6
_cod_original_cell_volume 508.8222
_cod_original_sg_symbol_Hall '-P 2ybc (x-z,y,z)'
_cod_database_code 1536180

loop_
_symmetry_equiv_pos_as_xyz
x,y,z
-x+1/2,y+1/2,-z+1/2
-x,-y,-z
x-1/2,-y-1/2,z-1/2

loop_
_atom_site_label
_atom_site_type_symbol
_atom_site_fract_x
_atom_site_fract_y
_atom_site_fract_z
_atom_site_occupancy
_atom_site_U_iso_or_equiv
P1 P+4 0.06097 0.38621 0.45433 1 0.0
S3 S-2 0.03873 0.20682 0.67397 1 0.0
Ba1 Ba+2 0.25084 0.40736 0.96103 1 0.0
S2 S-2 0.97833 0.29884 0.19614 1 0.0
S1 S-2 0.25108 0.47493 0.43713 1 0.0
